data_1550935
loop_
_publ_author_name
'Guzman, Jefferson'
'Garc\'ia-Ordu\~na, Pilar'
'Polo, Victor'
'Lahoz, Fernando J.'
'Oro, Luis A.'
'Fernandez-Alvarez, Francisco J'

_publ_section_title
;
 Ir-Catalyzed Selective Reduction of CO2 to Methoxy or Formate Level with
 HSiMe(OSiMe3)2
;
_journal_name_full 'Catalysis Science &amp; Technology'
_journal_paper_doi 10.1039/C8CY02353K
_journal_year 2019
_chemical_formula_moiety '2(C18 H24 F3 Ir N2 O4 Si2), 0.5(C4 H10 O)'
_chemical_formula_sum 'C38 H53 F6 Ir2 N4 O8.5 Si4'
_chemical_formula_weight 1312.60
_space_group_crystal_system triclinic
_space_group_IT_number 2
_space_group_name_Hall '-P 1'
_space_group_name_H-M_alt 'P -1'
_symmetry_space_group_name_Hall '-P 1'
_symmetry_space_group_name_H-M 'P -1'
_atom_sites_solution_hydrogens geom
_audit_creation_method SHELXL-2017/1
_audit_update_record
;
2018-07-26 deposited with the CCDC.    2019-04-24 downloaded from the CCDC.
;
_cell_angle_alpha 90.2260(10)
_cell_angle_beta 106.8990(10)
_cell_angle_gamma 101.8860(10)
_cell_formula_units_Z 2
_cell_length_a 11.4358(6)
_cell_length_b 13.0237(7)
_cell_length_c 17.6415(9)
_cell_measurement_reflns_used 9588
_cell_measurement_temperature 100(2)
_cell_measurement_theta_max 28.2875
_cell_measurement_theta_min 2.202
_cell_volume 2454.4(2)
_computing_cell_refinement 'SAINT+ in APEX3 v. 2017.3 (Bruker AXS, 2008)'
_computing_data_collection 'SMART in APEX2 v. 2008.4 (Bruker AXS, 2008)'
_computing_data_reduction 'SAINT+ in APEX3 v. 2017.3 (Bruker AXS, 2008)'
_computing_molecular_graphics 'ORTEP-3 (Farrugia, 2012)'
_computing_publication_material 'XCIF program, PLATON(Spek, 1998)'
_computing_structure_refinement 'SHELXL-2017/1 (Sheldrick, 2017)'
_computing_structure_solution 'SHELXS-2013 (Sheldrick, 2013)'
_diffrn_ambient_temperature 100(2)
_diffrn_detector_area_resol_mean 8.26
_diffrn_measured_fraction_theta_full 0.999
_diffrn_measured_fraction_theta_max 0.967
_diffrn_measurement_device_type 'Bruker Smart APEX system'
_diffrn_measurement_method 'narrow \w frames'
_diffrn_radiation_monochromator graphite
_diffrn_radiation_source 'fine-focus sealed tube'
_diffrn_radiation_type MoK\a
_diffrn_radiation_wavelength 0.71073
_diffrn_reflns_av_R_equivalents 0.0292
_diffrn_reflns_av_unetI/netI 0.0282
_diffrn_reflns_Laue_measured_fraction_full 0.999
_diffrn_reflns_Laue_measured_fraction_max 0.967
_diffrn_reflns_limit_h_max 14
_diffrn_reflns_limit_h_min -15
_diffrn_reflns_limit_k_max 17
_diffrn_reflns_limit_k_min -16
_diffrn_reflns_limit_l_max 23
_diffrn_reflns_limit_l_min -23
_diffrn_reflns_number 47378
_diffrn_reflns_point_group_measured_fraction_full 0.999
_diffrn_reflns_point_group_measured_fraction_max 0.967
_diffrn_reflns_theta_full 25.242
_diffrn_reflns_theta_max 28.430
_diffrn_reflns_theta_min 1.906
_exptl_absorpt_coefficient_mu 5.588
_exptl_absorpt_correction_T_max 0.5633
_exptl_absorpt_correction_T_min 0.4502
_exptl_absorpt_correction_type multi-scan
_exptl_absorpt_process_details
;
 SADABS 2016/2: Krause, L., Herbst-Irmer, R., Sheldrick G.M. & Stalke D.,
 J. Appl. Cryst. 48 (2015) 3-10
;
_exptl_crystal_colour yellow
_exptl_crystal_density_diffrn 1.776
_exptl_crystal_description prism
_exptl_crystal_F_000 1282
_exptl_crystal_recrystallization_method 'Re-crystallisation from solvent: dichloromethane'
_exptl_crystal_size_max 0.170
_exptl_crystal_size_mid 0.140
_exptl_crystal_size_min 0.125
_refine_diff_density_max 1.272
_refine_diff_density_min -0.696
_refine_diff_density_rms 0.119
_refine_ls_extinction_method none
_refine_ls_goodness_of_fit_ref 1.036
_refine_ls_hydrogen_treatment constr
_refine_ls_matrix_type full
_refine_ls_number_parameters 586
_refine_ls_number_reflns 11954
_refine_ls_number_restraints 0
_refine_ls_restrained_S_all 1.036
_refine_ls_R_factor_all 0.0365
_refine_ls_R_factor_gt 0.0276
_refine_ls_shift/su_max 0.001
_refine_ls_shift/su_mean 0.000
_refine_ls_structure_factor_coef Fsqd
_refine_ls_weighting_details 'w=1/[\s^2^(Fo^2^)+(0.0272P)^2^+4.0995P] where P=(Fo^2^+2Fc^2^)/3'
_refine_ls_weighting_scheme calc
_refine_ls_wR_factor_gt 0.0583
_refine_ls_wR_factor_ref 0.0625
_reflns_Friedel_coverage 0.000
_reflns_number_gt 10240
_reflns_number_total 11954
_reflns_threshold_expression 'I > 2\s(I)'
_cod_data_source_file c8cy02353k2.cif
_cod_data_source_block cmpnd_3
_cod_original_formula_sum 'C38 H53 F6 Ir2 N4 O8.50 Si4'
_cod_database_code 1550935
_shelx_shelxl_version_number 2017/1
_shelx_space_group_comment
;
The symmetry employed for this shelxl refinement is uniquely defined
by the following loop, which should always be used as a source of
symmetry information in preference to the above space-group names.
They are only intended as comments.
;

loop_
_space_group_symop_operation_xyz
'x, y, z'
'-x, -y, -z'

loop_
_atom_site_label
_atom_site_type_symbol
_atom_site_fract_x
_atom_site_fract_y
_atom_site_fract_z
_atom_site_U_iso_or_equiv
_atom_site_adp_type
_atom_site_occupancy
_atom_site_site_symmetry_order
_atom_site_calc_flag
_atom_site_refinement_flags_posn
_atom_site_refinement_flags_adp
_atom_site_refinement_flags_occupancy
_atom_site_disorder_assembly
_atom_site_disorder_group
Ir1 Ir 0.28687(2) 0.34714(2) 0.20109(2) 0.01961(4) Uani 1 1 d . . . . .
Si1 Si 0.17526(9) 0.27097(8) 0.28087(6) 0.0209(2) Uani 1 1 d . . . . .
Si2 Si 0.13501(10) 0.42045(9) 0.12509(6) 0.0253(2) Uani 1 1 d . . . . .
F1A F 0.6784(3) 0.3711(4) 0.13427(17) 0.0775(12) Uani 1 1 d . . . . .
F2A F 0.7188(3) 0.3042(3) 0.2460(2) 0.0857(13) Uani 1 1 d . . . . .
F3A F 0.7241(3) 0.4665(3) 0.2398(2) 0.0836(12) Uani 1 1 d . . . . .
O1 O 0.2327(2) 0.3633(2) 0.36126(15) 0.0242(5) Uani 1 1 d . . . . .
O2 O 0.0676(3) 0.3240(2) 0.04828(16) 0.0336(7) Uani 1 1 d . . . . .
O3 O 0.4608(2) 0.4081(2) 0.15418(15) 0.0289(6) Uani 1 1 d . . . . .
O4 O 0.4847(2) 0.2939(2) 0.24779(16) 0.0298(6) Uani 1 1 d . . . . .
N1 N 0.3558(3) 0.4612(2) 0.29296(17) 0.0208(6) Uani 1 1 d . . . . .
N2 N 0.2204(3) 0.2346(2) 0.10782(17) 0.0223(6) Uani 1 1 d . . . . .
C1 C 0.4405(4) 0.5504(3) 0.2906(2) 0.0249(8) Uani 1 1 d . . . . .
H1 H 0.468633 0.559968 0.244984 0.030 Uiso 1 1 calc R U . . .
C2 C 0.4865(3) 0.6268(3) 0.3514(2) 0.0262(8) Uani 1 1 d . . . . .
H2 H 0.545150 0.688223 0.347270 0.031 Uiso 1 1 calc R U . . .
C3 C 0.4476(3) 0.6152(3) 0.4198(2) 0.0247(8) Uani 1 1 d . . . . .
C4 C 0.3619(3) 0.5247(3) 0.4223(2) 0.0237(7) Uani 1 1 d . . . . .
H4 H 0.333343 0.513893 0.467688 0.028 Uiso 1 1 calc R U . . .
C5 C 0.3169(3) 0.4493(3) 0.3588(2) 0.0214(7) Uani 1 1 d . . . . .
C6 C 0.4955(4) 0.6978(3) 0.4874(3) 0.0339(9) Uani 1 1 d . . . . .
H6A H 0.454750 0.676748 0.528369 0.051 Uiso 1 1 calc R U . . .
H6B H 0.476910 0.764850 0.468017 0.051 Uiso 1 1 calc R U . . .
H6C H 0.586258 0.705961 0.509963 0.051 Uiso 1 1 calc R U . . .
C7 C 0.0030(4) 0.2416(3) 0.2646(3) 0.0352(10) Uani 1 1 d . . . . .
H7A H -0.015948 0.205396 0.309547 0.053 Uiso 1 1 calc R U . . .
H7B H -0.039031 0.196474 0.215608 0.053 Uiso 1 1 calc R U . . .
H7C H -0.026522 0.307439 0.259922 0.053 Uiso 1 1 calc R U . . .
C8 C 0.2331(4) 0.1523(3) 0.3213(2) 0.0286(8) Uani 1 1 d . . . . .
H8A H 0.324329 0.166152 0.332989 0.043 Uiso 1 1 calc R U . . .
H8B H 0.194703 0.092353 0.282020 0.043 Uiso 1 1 calc R U . . .
H8C H 0.210644 0.136133 0.370152 0.043 Uiso 1 1 calc R U . . .
C9 C 0.2752(4) 0.1524(3) 0.1042(2) 0.0291(8) Uani 1 1 d . . . . .
H9 H 0.344760 0.145175 0.147449 0.035 Uiso 1 1 calc R U . . .
C10 C 0.2342(4) 0.0790(4) 0.0407(2) 0.0338(9) Uani 1 1 d . . . . .
H10 H 0.275435 0.022701 0.040580 0.041 Uiso 1 1 calc R U . . .
C11 C 0.1322(4) 0.0873(3) -0.0236(2) 0.0299(9) Uani 1 1 d . . . . .
C12 C 0.0758(4) 0.1701(3) -0.0191(2) 0.0313(9) Uani 1 1 d . . . . .
H12 H 0.004735 0.177558 -0.061199 0.038 Uiso 1 1 calc R U . . .
C13 C 0.1213(4) 0.2430(3) 0.0461(2) 0.0253(8) Uani 1 1 d . . . . .
C14 C 0.0872(5) 0.0109(4) -0.0952(3) 0.0404(11) Uani 1 1 d . . . . .
H14A H -0.001672 0.008089 -0.121617 0.061 Uiso 1 1 calc R U . . .
H14B H 0.098287 -0.059145 -0.078700 0.061 Uiso 1 1 calc R U . . .
H14C H 0.135530 0.033689 -0.132108 0.061 Uiso 1 1 calc R U . . .
C15 C -0.0001(5) 0.4585(4) 0.1472(3) 0.0488(13) Uani 1 1 d . . . . .
H15A H -0.042263 0.496576 0.103411 0.073 Uiso 1 1 calc R U . . .
H15B H 0.029735 0.503778 0.196430 0.073 Uiso 1 1 calc R U . . .
H15C H -0.058943 0.395121 0.153336 0.073 Uiso 1 1 calc R U . . .
C16 C 0.2093(5) 0.5363(4) 0.0809(3) 0.0449(11) Uani 1 1 d . . . . .
H16A H 0.275312 0.518043 0.061798 0.067 Uiso 1 1 calc R U . . .
H16B H 0.245710 0.595165 0.121236 0.067 Uiso 1 1 calc R U . . .
H16C H 0.145965 0.556491 0.036364 0.067 Uiso 1 1 calc R U . . .
C17 C 0.5236(3) 0.3552(3) 0.2018(2) 0.0277(8) Uani 1 1 d . . . . .
C18 C 0.6616(4) 0.3695(4) 0.2045(3) 0.0417(11) Uani 1 1 d . . . . .
Ir31 Ir 0.00382(2) 0.76734(2) 0.33177(2) 0.01929(4) Uani 1 1 d . . . . .
Si31 Si -0.12629(10) 0.84831(8) 0.37152(6) 0.0234(2) Uani 1 1 d . . . . .
Si32 Si -0.03419(10) 0.62847(8) 0.40387(6) 0.0216(2) Uani 1 1 d . . . . .
F31A F 0.3612(3) 0.7931(3) 0.2296(2) 0.0797(12) Uani 1 1 d . . . . .
F32A F 0.2220(3) 0.8095(3) 0.12488(17) 0.0645(9) Uani 1 1 d . . . . .
F33A F 0.3131(3) 0.9404(2) 0.20594(19) 0.0526(7) Uani 1 1 d . . . . .
O31 O -0.2669(2) 0.7919(2) 0.30330(15) 0.0272(6) Uani 1 1 d . . . . .
O32 O 0.0766(3) 0.6741(2) 0.49408(15) 0.0279(6) Uani 1 1 d . . . . .
O33 O 0.1471(3) 0.7197(2) 0.26780(16) 0.0283(6) Uani 1 1 d . . . . .
O34 O 0.1080(2) 0.8795(2) 0.25220(15) 0.0254(6) Uani 1 1 d . . . . .
N31 N -0.1521(3) 0.7238(2) 0.23513(17) 0.0216(6) Uani 1 1 d . . . . .
N32 N 0.1532(3) 0.8158(2) 0.43119(17) 0.0216(6) Uani 1 1 d . . . . .
C31 C -0.1490(4) 0.6758(3) 0.1680(2) 0.0309(9) Uani 1 1 d . . . . .
H31 H -0.072438 0.660065 0.166053 0.037 Uiso 1 1 calc R U . . .
C32 C -0.2515(4) 0.6491(4) 0.1030(2) 0.0441(12) Uani 1 1 d . . . . .
H32 H -0.245733 0.615329 0.056824 0.053 Uiso 1 1 calc R U . . .
C33 C -0.3638(4) 0.6714(5) 0.1046(3) 0.0486(13) Uani 1 1 d . . . . .
C34 C -0.3681(4) 0.7203(4) 0.1731(2) 0.0386(11) Uani 1 1 d . . . . .
H34 H -0.443999 0.736876 0.175830 0.046 Uiso 1 1 calc R U . . .
C35 C -0.2618(3) 0.7451(3) 0.2375(2) 0.0253(8) Uani 1 1 d . . . . .
C36 C -0.4780(5) 0.6439(8) 0.0332(3) 0.100(3) Uani 1 1 d . . . . .
H36A H -0.452093 0.637513 -0.014633 0.150 Uiso 1 1 calc R U . . .
H36B H -0.525581 0.699375 0.027955 0.150 Uiso 1 1 calc R U . . .
H36C H -0.530527 0.576944 0.039727 0.150 Uiso 1 1 calc R U . . .
C37 C -0.0990(4) 0.9892(3) 0.3471(3) 0.0387(10) Uani 1 1 d . . . . .
H37A H -0.099534 0.993219 0.291571 0.058 Uiso 1 1 calc R U . . .
H37B H -0.017680 1.027218 0.381748 0.058 Uiso 1 1 calc R U . . .
H37C H -0.165363 1.020900 0.355294 0.058 Uiso 1 1 calc R U . . .
C38 C -0.1575(4) 0.8420(4) 0.4694(2) 0.0390(10) Uani 1 1 d . . . . .
H38A H -0.189230 0.903617 0.479154 0.058 Uiso 1 1 calc R U . . .
H38B H -0.079804 0.841130 0.511392 0.058 Uiso 1 1 calc R U . . .
H38C H -0.220015 0.777871 0.469181 0.058 Uiso 1 1 calc R U . . .
C39 C 0.2396(3) 0.9062(3) 0.4356(2) 0.0254(8) Uani 1 1 d . . . . .
H39 H 0.235261 0.944148 0.389330 0.030 Uiso 1 1 calc R U . . .
C40 C 0.3324(4) 0.9444(3) 0.5038(2) 0.0304(9) Uani 1 1 d . . . . .
H40 H 0.390770 1.008219 0.504481 0.036 Uiso 1 1 calc R U . . .
C41 C 0.3419(4) 0.8897(3) 0.5730(2) 0.0299(9) Uani 1 1 d . . . . .
C42 C 0.2556(4) 0.7962(3) 0.5686(2) 0.0297(9) Uani 1 1 d . . . . .
H42 H 0.260234 0.756109 0.613866 0.036 Uiso 1 1 calc R U . . .
C43 C 0.1624(4) 0.7614(3) 0.4978(2) 0.0259(8) Uani 1 1 d . . . . .
C44 C 0.4404(4) 0.9327(4) 0.6494(3) 0.0407(11) Uani 1 1 d . . . . .
H44A H 0.413534 0.987142 0.674597 0.061 Uiso 1 1 calc R U . . .
H44B H 0.519150 0.963351 0.638472 0.061 Uiso 1 1 calc R U . . .
H44C H 0.452999 0.875869 0.685097 0.061 Uiso 1 1 calc R U . . .
C45 C 0.0184(4) 0.5165(3) 0.3676(2) 0.0276(8) Uani 1 1 d . . . . .
H45A H 0.102989 0.541110 0.363192 0.041 Uiso 1 1 calc R U . . .
H45B H -0.039057 0.488402 0.315368 0.041 Uiso 1 1 calc R U . . .
H45C H 0.018906 0.461178 0.405077 0.041 Uiso 1 1 calc R U . . .
C46 C -0.1808(4) 0.5731(3) 0.4295(2) 0.0301(9) Uani 1 1 d . . . . .
H46A H -0.181219 0.500537 0.444245 0.045 Uiso 1 1 calc R U . . .
H46B H -0.253451 0.573891 0.383528 0.045 Uiso 1 1 calc R U . . .
H46C H -0.184778 0.615651 0.474261 0.045 Uiso 1 1 calc R U . . .
C47 C 0.1657(3) 0.8100(3) 0.2443(2) 0.0232(7) Uani 1 1 d . . . . .
C48 C 0.2677(4) 0.8392(3) 0.2024(2) 0.0289(8) Uani 1 1 d . . . . .
O91 O 0.500000 0.000000 0.000000 0.144(4) Uani 1 2 d S . P . .
C91A C 0.5142(17) -0.0616(14) 0.0647(10) 0.104(7) Uani 0.5 1 d . . P A 5
H91A H 0.559164 -0.117576 0.060110 0.125 Uiso 0.5 1 calc R U P A 5
H91B H 0.433308 -0.092776 0.073851 0.125 Uiso 0.5 1 calc R U P A 5
C91B C 0.5900(16) 0.0924(16) 0.0620(10) 0.108(7) Uani 0.5 1 d . . P A 6
H91C H 0.671438 0.116534 0.051539 0.130 Uiso 0.5 1 calc R U P A 6
H91D H 0.550632 0.153001 0.063801 0.130 Uiso 0.5 1 calc R U P A 6
C92 C 0.6019(9) 0.0346(10) 0.1339(6) 0.136(4) Uani 1 1 d . . . . .
H92A H 0.622558 0.005432 0.186117 0.163 Uiso 0.5 1 calc R U P A 5
H92B H 0.679244 0.064925 0.121258 0.163 Uiso 0.5 1 calc R U P A 5
H92C H 0.555008 0.089405 0.134823 0.163 Uiso 0.5 1 calc R U P A 5
H92D H 0.656285 0.080939 0.180041 0.163 Uiso 0.5 1 calc R U P A 6
H92E H 0.519004 0.010027 0.140996 0.163 Uiso 0.5 1 calc R U P A 6
H92F H 0.638349 -0.025999 0.128883 0.163 Uiso 0.5 1 calc R U P A 6

loop_
_atom_site_aniso_label
_atom_site_aniso_U_11
_atom_site_aniso_U_22
_atom_site_aniso_U_33
_atom_site_aniso_U_23
_atom_site_aniso_U_13
_atom_site_aniso_U_12
Ir1 0.01785(7) 0.02318(8) 0.01848(7) 0.00225(5) 0.00592(5) 0.00520(6)
Si1 0.0189(5) 0.0203(5) 0.0242(5) 0.0003(4) 0.0085(4) 0.0027(4)
Si2 0.0274(5) 0.0262(6) 0.0221(5) 0.0007(4) 0.0039(4) 0.0101(4)
F1A 0.0282(15) 0.169(4) 0.0391(16) 0.005(2) 0.0160(13) 0.0205(19)
F2A 0.0415(18) 0.141(4) 0.100(3) 0.068(3) 0.0367(19) 0.053(2)
F3A 0.0349(17) 0.106(3) 0.087(3) -0.016(2) 0.0038(17) -0.0147(19)
O1 0.0241(13) 0.0217(13) 0.0272(13) -0.0014(10) 0.0143(11) -0.0031(11)
O2 0.0339(16) 0.0316(16) 0.0294(15) -0.0030(12) -0.0039(12) 0.0133(13)
O3 0.0231(14) 0.0386(16) 0.0269(14) 0.0064(12) 0.0095(11) 0.0077(12)
O4 0.0249(14) 0.0377(16) 0.0283(14) 0.0026(12) 0.0095(11) 0.0076(12)
N1 0.0176(14) 0.0243(16) 0.0210(14) 0.0023(12) 0.0063(12) 0.0044(12)
N2 0.0239(16) 0.0223(16) 0.0210(15) 0.0000(12) 0.0079(12) 0.0041(13)
C1 0.0259(19) 0.0198(18) 0.031(2) 0.0078(15) 0.0112(16) 0.0054(15)
C2 0.0203(18) 0.0222(19) 0.034(2) 0.0024(15) 0.0085(15) -0.0017(15)
C3 0.0182(17) 0.0237(19) 0.0302(19) -0.0015(15) 0.0041(15) 0.0045(15)
C4 0.0209(18) 0.0250(19) 0.0249(18) -0.0009(15) 0.0076(14) 0.0031(15)
C5 0.0201(17) 0.0233(18) 0.0232(17) 0.0024(14) 0.0082(14) 0.0076(15)
C6 0.031(2) 0.026(2) 0.041(2) -0.0077(18) 0.0120(18) -0.0039(17)
C7 0.024(2) 0.031(2) 0.051(3) 0.0026(19) 0.0137(19) 0.0026(17)
C8 0.035(2) 0.0210(19) 0.033(2) 0.0035(16) 0.0153(17) 0.0055(17)
C9 0.029(2) 0.032(2) 0.028(2) -0.0011(16) 0.0083(16) 0.0123(17)
C10 0.037(2) 0.039(2) 0.030(2) -0.0021(18) 0.0118(18) 0.0142(19)
C11 0.037(2) 0.028(2) 0.0254(19) -0.0017(16) 0.0131(17) 0.0030(18)
C12 0.033(2) 0.033(2) 0.0234(19) 0.0027(16) 0.0041(16) 0.0034(18)
C13 0.029(2) 0.026(2) 0.0207(17) 0.0036(15) 0.0070(15) 0.0061(16)
C14 0.051(3) 0.039(3) 0.032(2) -0.0060(19) 0.014(2) 0.007(2)
C15 0.053(3) 0.068(4) 0.037(2) 0.008(2) 0.012(2) 0.042(3)
C16 0.052(3) 0.036(3) 0.038(2) 0.006(2) 0.002(2) 0.006(2)
C17 0.0191(18) 0.039(2) 0.0219(18) -0.0042(16) 0.0036(15) 0.0040(17)
C18 0.022(2) 0.074(4) 0.028(2) 0.007(2) 0.0063(17) 0.008(2)
Ir31 0.01967(7) 0.01941(7) 0.01979(7) 0.00325(5) 0.00739(5) 0.00420(5)
Si31 0.0208(5) 0.0248(5) 0.0250(5) -0.0005(4) 0.0074(4) 0.0056(4)
Si32 0.0227(5) 0.0226(5) 0.0201(5) 0.0047(4) 0.0080(4) 0.0040(4)
F31A 0.0474(18) 0.107(3) 0.117(3) 0.073(2) 0.051(2) 0.0499(19)
F32A 0.0485(18) 0.099(3) 0.0434(16) -0.0200(17) 0.0263(14) -0.0078(17)
F33A 0.0587(18) 0.0344(15) 0.076(2) 0.0071(14) 0.0461(16) -0.0020(13)
O31 0.0207(13) 0.0345(15) 0.0271(13) 0.0006(11) 0.0082(11) 0.0060(11)
O32 0.0308(15) 0.0301(15) 0.0190(12) 0.0049(11) 0.0049(11) 0.0021(12)
O33 0.0312(15) 0.0241(14) 0.0324(14) 0.0063(11) 0.0131(12) 0.0069(12)
O34 0.0250(14) 0.0236(14) 0.0307(14) 0.0064(11) 0.0125(11) 0.0059(11)
N31 0.0220(15) 0.0224(16) 0.0175(14) 0.0009(12) 0.0060(12) -0.0019(12)
N32 0.0181(15) 0.0246(16) 0.0207(15) -0.0016(12) 0.0032(12) 0.0052(13)
C31 0.037(2) 0.030(2) 0.0246(19) -0.0019(16) 0.0143(17) -0.0029(18)
C32 0.042(3) 0.059(3) 0.023(2) -0.006(2) 0.0106(19) -0.010(2)
C33 0.031(2) 0.080(4) 0.026(2) 0.002(2) 0.0065(18) -0.006(2)
C34 0.021(2) 0.064(3) 0.025(2) 0.009(2) 0.0050(16) -0.001(2)
C35 0.0226(18) 0.030(2) 0.0206(17) 0.0032(15) 0.0083(14) -0.0030(16)
C36 0.034(3) 0.212(10) 0.031(3) -0.024(4) -0.001(2) -0.006(4)
C37 0.035(2) 0.027(2) 0.058(3) 0.001(2) 0.020(2) 0.0077(19)
C38 0.040(3) 0.052(3) 0.031(2) -0.002(2) 0.0153(19) 0.017(2)
C39 0.0191(18) 0.0233(19) 0.034(2) 0.0028(15) 0.0060(15) 0.0067(15)
C40 0.0220(19) 0.026(2) 0.042(2) -0.0012(17) 0.0095(17) 0.0031(16)
C41 0.0219(19) 0.034(2) 0.034(2) -0.0054(17) 0.0037(16) 0.0123(17)
C42 0.026(2) 0.038(2) 0.0239(19) -0.0004(17) 0.0035(15) 0.0111(18)
C43 0.027(2) 0.029(2) 0.0237(18) 0.0007(15) 0.0087(15) 0.0094(16)
C44 0.031(2) 0.046(3) 0.037(2) -0.010(2) -0.0022(19) 0.008(2)
C45 0.030(2) 0.025(2) 0.029(2) 0.0039(16) 0.0092(16) 0.0064(16)
C46 0.031(2) 0.031(2) 0.031(2) 0.0078(17) 0.0135(17) 0.0039(17)
C47 0.0208(18) 0.0256(19) 0.0237(18) 0.0037(15) 0.0085(14) 0.0037(15)
C48 0.0233(19) 0.033(2) 0.032(2) 0.0028(17) 0.0109(16) 0.0061(17)
O91 0.133(8) 0.209(11) 0.150(9) 0.029(9) 0.077(8) 0.123(9)
C91A 0.136(14) 0.150(16) 0.106(12) 0.086(12) 0.099(12) 0.111(13)
C91B 0.090(11) 0.160(18) 0.080(11) -0.056(12) 0.005(9) 0.070(12)
C92 0.093(7) 0.222(13) 0.119(8) -0.015(9) 0.038(6) 0.083(8)

loop_
_atom_type_symbol
_atom_type_description
_atom_type_scat_dispersion_real
_atom_type_scat_dispersion_imag
_atom_type_scat_source
C C 0.0033 0.0016 'International Tables Vol C Tables 4.2.6.8 and 6.1.1.4'
H H 0.0000 0.0000 'International Tables Vol C Tables 4.2.6.8 and 6.1.1.4'
F F 0.0171 0.0103 'International Tables Vol C Tables 4.2.6.8 and 6.1.1.4'
Ir Ir -1.4442 7.9887 'International Tables Vol C Tables 4.2.6.8 and 6.1.1.4'
N N 0.0061 0.0033 'International Tables Vol C Tables 4.2.6.8 and 6.1.1.4'
O O 0.0106 0.0060 'International Tables Vol C Tables 4.2.6.8 and 6.1.1.4'
Si Si 0.0817 0.0704 'International Tables Vol C Tables 4.2.6.8 and 6.1.1.4'

loop_
_geom_angle_atom_site_label_1
_geom_angle_atom_site_label_2
_geom_angle_atom_site_label_3
_geom_angle
_geom_angle_site_symmetry_1
_geom_angle_site_symmetry_3
N1 Ir1 N2 178.76(12) . .
N1 Ir1 Si2 97.71(9) . .
N2 Ir1 Si2 82.24(9) . .
N1 Ir1 Si1 82.22(8) . .
N2 Ir1 Si1 99.02(9) . .
Si2 Ir1 Si1 95.84(4) . .
N1 Ir1 O3 90.92(10) . .
N2 Ir1 O3 87.90(11) . .
Si2 Ir1 O3 104.47(7) . .
Si1 Ir1 O3 159.28(7) . .
N1 Ir1 O4 87.06(10) . .
N2 Ir1 O4 92.56(11) . .
Si2 Ir1 O4 159.54(7) . .
Si1 Ir1 O4 104.53(7) . .
O3 Ir1 O4 55.39(9) . .
O1 Si1 C7 103.46(17) . .
O1 Si1 C8 103.74(16) . .
C7 Si1 C8 107.19(19) . .
O1 Si1 Ir1 99.86(9) . .
C7 Si1 Ir1 129.56(15) . .
C8 Si1 Ir1 109.71(13) . .
O2 Si2 C15 104.4(2) . .
O2 Si2 C16 105.65(19) . .
C15 Si2 C16 105.5(2) . .
O2 Si2 Ir1 99.95(10) . .
C15 Si2 Ir1 130.44(16) . .
C16 Si2 Ir1 108.51(16) . .
C5 O1 Si1 119.4(2) . .
C13 O2 Si2 119.2(2) . .
C17 O3 Ir1 90.6(2) . .
C17 O4 Ir1 88.1(2) . .
C5 N1 C1 117.7(3) . .
C5 N1 Ir1 120.1(2) . .
C1 N1 Ir1 122.1(2) . .
C13 N2 C9 117.6(3) . .
C13 N2 Ir1 119.9(2) . .
C9 N2 Ir1 122.4(3) . .
N1 C1 C2 122.5(3) . .
N1 C1 H1 118.8 . .
C2 C1 H1 118.8 . .
C1 C2 C3 120.3(3) . .
C1 C2 H2 119.8 . .
C3 C2 H2 119.8 . .
C4 C3 C2 117.3(3) . .
C4 C3 C6 121.0(3) . .
C2 C3 C6 121.7(3) . .
C3 C4 C5 120.5(3) . .
C3 C4 H4 119.8 . .
C5 C4 H4 119.8 . .
O1 C5 N1 118.3(3) . .
O1 C5 C4 120.0(3) . .
N1 C5 C4 121.7(3) . .
C3 C6 H6A 109.5 . .
C3 C6 H6B 109.5 . .
H6A C6 H6B 109.5 . .
C3 C6 H6C 109.5 . .
H6A C6 H6C 109.5 . .
H6B C6 H6C 109.5 . .
Si1 C7 H7A 109.5 . .
Si1 C7 H7B 109.5 . .
H7A C7 H7B 109.5 . .
Si1 C7 H7C 109.5 . .
H7A C7 H7C 109.5 . .
H7B C7 H7C 109.5 . .
Si1 C8 H8A 109.5 . .
Si1 C8 H8B 109.5 . .
H8A C8 H8B 109.5 . .
Si1 C8 H8C 109.5 . .
H8A C8 H8C 109.5 . .
H8B C8 H8C 109.5 . .
N2 C9 C10 122.8(4) . .
N2 C9 H9 118.6 . .
C10 C9 H9 118.6 . .
C9 C10 C11 120.0(4) . .
C9 C10 H10 120.0 . .
C11 C10 H10 120.0 . .
C12 C11 C10 117.0(4) . .
C12 C11 C14 121.4(4) . .
C10 C11 C14 121.6(4) . .
C11 C12 C13 121.0(4) . .
C11 C12 H12 119.5 . .
C13 C12 H12 119.5 . .
O2 C13 N2 118.4(3) . .
O2 C13 C12 120.0(3) . .
N2 C13 C12 121.6(4) . .
C11 C14 H14A 109.5 . .
C11 C14 H14B 109.5 . .
H14A C14 H14B 109.5 . .
C11 C14 H14C 109.5 . .
H14A C14 H14C 109.5 . .
H14B C14 H14C 109.5 . .
Si2 C15 H15A 109.5 . .
Si2 C15 H15B 109.5 . .
H15A C15 H15B 109.5 . .
Si2 C15 H15C 109.5 . .
H15A C15 H15C 109.5 . .
H15B C15 H15C 109.5 . .
Si2 C16 H16A 109.5 . .
Si2 C16 H16B 109.5 . .
H16A C16 H16B 109.5 . .
Si2 C16 H16C 109.5 . .
H16A C16 H16C 109.5 . .
H16B C16 H16C 109.5 . .
O3 C17 O4 125.8(4) . .
O3 C17 C18 116.1(4) . .
O4 C17 C18 118.0(4) . .
F2A C18 F1A 110.2(4) . .
F2A C18 F3A 105.5(4) . .
F1A C18 F3A 104.0(4) . .
F2A C18 C17 114.4(4) . .
F1A C18 C17 113.5(3) . .
F3A C18 C17 108.3(4) . .
N32 Ir31 N31 176.43(11) . .
N32 Ir31 Si31 95.26(8) . .
N31 Ir31 Si31 81.17(9) . .
N32 Ir31 Si32 82.05(9) . .
N31 Ir31 Si32 98.05(9) . .
Si31 Ir31 Si32 92.14(4) . .
N32 Ir31 O34 91.05(11) . .
N31 Ir31 O34 90.17(10) . .
Si31 Ir31 O34 110.28(7) . .
Si32 Ir31 O34 157.11(7) . .
N32 Ir31 O33 88.09(10) . .
N31 Ir31 O33 95.36(11) . .
Si31 Ir31 O33 164.82(7) . .
Si32 Ir31 O33 103.00(7) . .
O34 Ir31 O33 54.76(9) . .
O31 Si31 C38 105.18(18) . .
O31 Si31 C37 103.71(18) . .
C38 Si31 C37 108.1(2) . .
O31 Si31 Ir31 100.60(10) . .
C38 Si31 Ir31 127.00(15) . .
C37 Si31 Ir31 109.57(14) . .
O32 Si32 C45 105.22(16) . .
O32 Si32 C46 104.83(16) . .
C45 Si32 C46 107.58(19) . .
O32 Si32 Ir31 99.80(10) . .
C45 Si32 Ir31 108.77(13) . .
C46 Si32 Ir31 128.20(14) . .
C35 O31 Si31 116.8(2) . .
C43 O32 Si32 119.2(2) . .
C47 O33 Ir31 89.8(2) . .
C47 O34 Ir31 89.9(2) . .
C31 N31 C35 118.2(3) . .
C31 N31 Ir31 122.3(3) . .
C35 N31 Ir31 119.5(2) . .
C39 N32 C43 117.9(3) . .
C39 N32 Ir31 122.0(2) . .
C43 N32 Ir31 120.0(3) . .
N31 C31 C32 122.5(4) . .
N31 C31 H31 118.7 . .
C32 C31 H31 118.7 . .
C31 C32 C33 119.7(4) . .
C31 C32 H32 120.1 . .
C33 C32 H32 120.1 . .
C32 C33 C34 118.3(4) . .
C32 C33 C36 120.7(5) . .
C34 C33 C36 121.0(5) . .
C35 C34 C33 119.7(4) . .
C35 C34 H34 120.1 . .
C33 C34 H34 120.1 . .
O31 C35 N31 119.1(3) . .
O31 C35 C34 119.4(4) . .
N31 C35 C34 121.6(4) . .
C33 C36 H36A 109.5 . .
C33 C36 H36B 109.5 . .
H36A C36 H36B 109.5 . .
C33 C36 H36C 109.5 . .
H36A C36 H36C 109.5 . .
H36B C36 H36C 109.5 . .
Si31 C37 H37A 109.5 . .
Si31 C37 H37B 109.5 . .
H37A C37 H37B 109.5 . .
Si31 C37 H37C 109.5 . .
H37A C37 H37C 109.5 . .
H37B C37 H37C 109.5 . .
Si31 C38 H38A 109.5 . .
Si31 C38 H38B 109.5 . .
H38A C38 H38B 109.5 . .
Si31 C38 H38C 109.5 . .
H38A C38 H38C 109.5 . .
H38B C38 H38C 109.5 . .
N32 C39 C40 122.5(4) . .
N32 C39 H39 118.7 . .
C40 C39 H39 118.7 . .
C39 C40 C41 120.1(4) . .
C39 C40 H40 119.9 . .
C41 C40 H40 119.9 . .
C42 C41 C40 117.7(4) . .
C42 C41 C44 121.4(4) . .
C40 C41 C44 120.8(4) . .
C43 C42 C41 119.7(4) . .
C43 C42 H42 120.2 . .
C41 C42 H42 120.2 . .
O32 C43 N32 117.9(3) . .
O32 C43 C42 120.0(4) . .
N32 C43 C42 122.1(4) . .
C41 C44 H44A 109.5 . .
C41 C44 H44B 109.5 . .
H44A C44 H44B 109.5 . .
C41 C44 H44C 109.5 . .
H44A C44 H44C 109.5 . .
H44B C44 H44C 109.5 . .
Si32 C45 H45A 109.5 . .
Si32 C45 H45B 109.5 . .
H45A C45 H45B 109.5 . .
Si32 C45 H45C 109.5 . .
H45A C45 H45C 109.5 . .
H45B C45 H45C 109.5 . .
Si32 C46 H46A 109.5 . .
Si32 C46 H46B 109.5 . .
H46A C46 H46B 109.5 . .
Si32 C46 H46C 109.5 . .
H46A C46 H46C 109.5 . .
H46B C46 H46C 109.5 . .
O33 C47 O34 125.1(3) . .
O33 C47 C48 117.7(3) . .
O34 C47 C48 117.2(3) . .
F31A C48 F33A 108.0(4) . .
F31A C48 F32A 105.5(4) . .
F33A C48 F32A 105.2(4) . .
F31A C48 C47 113.2(3) . .
F33A C48 C47 113.3(3) . .
F32A C48 C47 111.1(3) . .
C91A O91 C91B 94.8(11) . 2_655
C91A O91 C91B 85.2(11) 2_655 2_655
C91B O91 C91B 180.0 2_655 .
O91 C91A C92 97.0(11) . .
O91 C91A H91A 112.4 . .
C92 C91A H91A 112.4 . .
O91 C91A H91B 112.4 . .
C92 C91A H91B 112.4 . .
H91A C91A H91B 109.9 . .
C92 C91B O91 97.9(14) . .
C92 C91B H91C 112.2 . .
O91 C91B H91C 112.2 . .
C92 C91B H91D 112.2 . .
O91 C91B H91D 112.2 . .
H91C C91B H91D 109.8 . .
C91A C92 H92A 109.5 . .
C91A C92 H92B 109.5 . .
H92A C92 H92B 109.5 . .
C91A C92 H92C 109.5 . .
H92A C92 H92C 109.5 . .
H92B C92 H92C 109.5 . .
C91B C92 H92D 109.5 . .
C91B C92 H92E 109.5 . .
H92D C92 H92E 109.5 . .
C91B C92 H92F 109.5 . .
H92D C92 H92F 109.5 . .
H92E C92 H92F 109.5 . .

loop_
_geom_bond_atom_site_label_1
_geom_bond_atom_site_label_2
_geom_bond_distance
_geom_bond_site_symmetry_2
Ir1 N1 2.052(3) .
Ir1 N2 2.056(3) .
Ir1 Si2 2.2505(11) .
Ir1 Si1 2.2645(10) .
Ir1 O3 2.363(3) .
Ir1 O4 2.418(3) .
Si1 O1 1.734(3) .
Si1 C7 1.862(4) .
Si1 C8 1.868(4) .
Si2 O2 1.729(3) .
Si2 C15 1.856(5) .
Si2 C16 1.863(5) .
F1A C18 1.307(5) .
F2A C18 1.281(6) .
F3A C18 1.364(6) .
O1 C5 1.329(4) .
O2 C13 1.331(5) .
O3 C17 1.247(5) .
O4 C17 1.249(5) .
N1 C5 1.359(4) .
N1 C1 1.360(5) .
N2 C13 1.347(5) .
N2 C9 1.358(5) .
C1 C2 1.365(5) .
C1 H1 0.9500 .
C2 C3 1.401(5) .
C2 H2 0.9500 .
C3 C4 1.378(5) .
C3 C6 1.500(5) .
C4 C5 1.390(5) .
C4 H4 0.9500 .
C6 H6A 0.9800 .
C6 H6B 0.9800 .
C6 H6C 0.9800 .
C7 H7A 0.9800 .
C7 H7B 0.9800 .
C7 H7C 0.9800 .
C8 H8A 0.9800 .
C8 H8B 0.9800 .
C8 H8C 0.9800 .
C9 C10 1.375(5) .
C9 H9 0.9500 .
C10 C11 1.394(6) .
C10 H10 0.9500 .
C11 C12 1.380(6) .
C11 C14 1.501(5) .
C12 C13 1.392(5) .
C12 H12 0.9500 .
C14 H14A 0.9800 .
C14 H14B 0.9800 .
C14 H14C 0.9800 .
C15 H15A 0.9800 .
C15 H15B 0.9800 .
C15 H15C 0.9800 .
C16 H16A 0.9800 .
C16 H16B 0.9800 .
C16 H16C 0.9800 .
C17 C18 1.538(5) .
Ir31 N32 2.049(3) .
Ir31 N31 2.053(3) .
Ir31 Si31 2.2505(10) .
Ir31 Si32 2.2570(10) .
Ir31 O34 2.407(2) .
Ir31 O33 2.414(3) .
Si31 O31 1.719(3) .
Si31 C38 1.861(4) .
Si31 C37 1.870(4) .
Si32 O32 1.732(3) .
Si32 C45 1.864(4) .
Si32 C46 1.866(4) .
F31A C48 1.305(5) .
F32A C48 1.338(5) .
F33A C48 1.307(5) .
O31 C35 1.331(4) .
O32 C43 1.328(5) .
O33 C47 1.246(4) .
O34 C47 1.253(4) .
N31 C31 1.349(5) .
N31 C35 1.351(5) .
N32 C39 1.358(5) .
N32 C43 1.364(5) .
C31 C32 1.363(6) .
C31 H31 0.9500 .
C32 C33 1.381(7) .
C32 H32 0.9500 .
C33 C34 1.383(6) .
C33 C36 1.506(7) .
C34 C35 1.381(5) .
C34 H34 0.9500 .
C36 H36A 0.9800 .
C36 H36B 0.9800 .
C36 H36C 0.9800 .
C37 H37A 0.9800 .
C37 H37B 0.9800 .
C37 H37C 0.9800 .
C38 H38A 0.9800 .
C38 H38B 0.9800 .
C38 H38C 0.9800 .
C39 C40 1.363(5) .
C39 H39 0.9500 .
C40 C41 1.405(6) .
C40 H40 0.9500 .
C41 C42 1.387(6) .
C41 C44 1.500(5) .
C42 C43 1.387(5) .
C42 H42 0.9500 .
C44 H44A 0.9800 .
C44 H44B 0.9800 .
C44 H44C 0.9800 .
C45 H45A 0.9800 .
C45 H45B 0.9800 .
C45 H45C 0.9800 .
C46 H46A 0.9800 .
C46 H46B 0.9800 .
C46 H46C 0.9800 .
C47 C48 1.541(5) .
O91 C91A 1.387(13) .
O91 C91A 1.387(13) 2_655
O91 C91B 1.591(17) 2_655
O91 C91B 1.591(17) .
C91A C92 1.68(2) .
C91A H91A 0.9900 .
C91A H91B 0.9900 .
C91B C92 1.46(2) .
C91B H91C 0.9900 .
C91B H91D 0.9900 .
C92 H92A 0.9800 .
C92 H92B 0.9800 .
C92 H92C 0.9800 .
C92 H92D 0.9800 .
C92 H92E 0.9800 .
C92 H92F 0.9800 .

loop_
_geom_torsion_atom_site_label_1
_geom_torsion_atom_site_label_2
_geom_torsion_atom_site_label_3
_geom_torsion_atom_site_label_4
_geom_torsion
C7 Si1 O1 C5 -133.5(3)
C8 Si1 O1 C5 114.7(3)
Ir1 Si1 O1 C5 1.4(3)
C15 Si2 O2 C13 -143.0(3)
C16 Si2 O2 C13 106.0(3)
Ir1 Si2 O2 C13 -6.6(3)
C5 N1 C1 C2 0.0(5)
Ir1 N1 C1 C2 179.8(3)
N1 C1 C2 C3 0.4(6)
C1 C2 C3 C4 -0.3(6)
C1 C2 C3 C6 -179.5(4)
C2 C3 C4 C5 -0.1(6)
C6 C3 C4 C5 179.1(4)
Si1 O1 C5 N1 -0.5(4)
Si1 O1 C5 C4 178.8(3)
C1 N1 C5 O1 178.9(3)
Ir1 N1 C5 O1 -0.9(4)
C1 N1 C5 C4 -0.4(5)
Ir1 N1 C5 C4 179.8(3)
C3 C4 C5 O1 -178.8(3)
C3 C4 C5 N1 0.5(6)
C13 N2 C9 C10 0.4(6)
Ir1 N2 C9 C10 -177.4(3)
N2 C9 C10 C11 -0.1(6)
C9 C10 C11 C12 -0.9(6)
C9 C10 C11 C14 178.0(4)
C10 C11 C12 C13 1.5(6)
C14 C11 C12 C13 -177.4(4)
Si2 O2 C13 N2 5.7(5)
Si2 O2 C13 C12 -173.6(3)
C9 N2 C13 O2 -179.1(3)
Ir1 N2 C13 O2 -1.2(5)
C9 N2 C13 C12 0.2(5)
Ir1 N2 C13 C12 178.1(3)
C11 C12 C13 O2 178.1(4)
C11 C12 C13 N2 -1.2(6)
Ir1 O3 C17 O4 3.4(4)
Ir1 O3 C17 C18 -175.2(3)
Ir1 O4 C17 O3 -3.3(4)
Ir1 O4 C17 C18 175.3(3)
O3 C17 C18 F2A -171.3(4)
O4 C17 C18 F2A 10.0(6)
O3 C17 C18 F1A -43.6(6)
O4 C17 C18 F1A 137.7(4)
O3 C17 C18 F3A 71.4(5)
O4 C17 C18 F3A -107.4(5)
C38 Si31 O31 C35 -151.4(3)
C37 Si31 O31 C35 95.2(3)
Ir31 Si31 O31 C35 -18.1(3)
C45 Si32 O32 C43 102.9(3)
C46 Si32 O32 C43 -143.7(3)
Ir31 Si32 O32 C43 -9.7(3)
C35 N31 C31 C32 0.5(6)
Ir31 N31 C31 C32 -178.4(3)
N31 C31 C32 C33 0.0(7)
C31 C32 C33 C34 -0.2(8)
C31 C32 C33 C36 179.2(6)
C32 C33 C34 C35 -0.2(7)
C36 C33 C34 C35 -179.6(6)
Si31 O31 C35 N31 14.5(4)
Si31 O31 C35 C34 -165.0(3)
C31 N31 C35 O31 179.6(3)
Ir31 N31 C35 O31 -1.5(5)
C31 N31 C35 C34 -1.0(6)
Ir31 N31 C35 C34 178.0(3)
C33 C34 C35 O31 -179.8(4)
C33 C34 C35 N31 0.8(7)
C43 N32 C39 C40 -1.1(5)
Ir31 N32 C39 C40 173.5(3)
N32 C39 C40 C41 0.4(6)
C39 C40 C41 C42 0.9(6)
C39 C40 C41 C44 -177.7(4)
C40 C41 C42 C43 -1.5(6)
C44 C41 C42 C43 177.1(4)
Si32 O32 C43 N32 4.9(5)
Si32 O32 C43 C42 -176.8(3)
C39 N32 C43 O32 178.8(3)
Ir31 N32 C43 O32 4.1(4)
C39 N32 C43 C42 0.5(5)
Ir31 N32 C43 C42 -174.3(3)
C41 C42 C43 O32 -177.4(3)
C41 C42 C43 N32 0.9(6)
Ir31 O33 C47 O34 -6.3(4)
Ir31 O33 C47 C48 173.5(3)
Ir31 O34 C47 O33 6.3(4)
Ir31 O34 C47 C48 -173.5(3)
O33 C47 C48 F31A -32.9(5)
O34 C47 C48 F31A 146.9(4)
O33 C47 C48 F33A -156.2(4)
O34 C47 C48 F33A 23.6(5)
O33 C47 C48 F32A 85.6(4)
O34 C47 C48 F32A -94.6(4)
